data_2019480
loop_
_publ_author_name
'Nguyen Thi Thanh, Chi'
'Nguyen Bich, Ngan'
'Van Meervelt, Luc'

_publ_section_title
;
 Hydrogen-bonded chains in three <i>cis</i>-dichloridoplatinum(II)
 complexes bearing piperidine and amine ligands
;
_journal_issue 3
_journal_name_full 'Acta Crystallographica Section C'
_journal_page_first 297
_journal_page_last 301
_journal_paper_doi 10.1107/S2053229614003386
_journal_volume 70
_journal_year 2014
_chemical_formula_iupac '[Pt Cl2 (C5 H11 N) (C7 H9 N O)]'
_chemical_formula_moiety 'C12 H20 Cl2 N2 O Pt'
_chemical_formula_sum 'C12 H20 Cl2 N2 O Pt'
_chemical_formula_weight 474.29
_chemical_name_systematic <i>cis</i>-Dichlorido(3-methoxyaniline-\k<i>N</i>)(piperidine-\k<i>N</i>)platinum(II)
_space_group_crystal_system triclinic
_space_group_IT_number 2
_space_group_name_Hall '-P 1'
_space_group_name_H-M_alt 'P -1'
_symmetry_space_group_name_Hall '-P 1'
_symmetry_space_group_name_H-M 'P -1'
_atom_sites_solution_hydrogens geom
_atom_sites_solution_primary direct
_atom_sites_solution_secondary difmap
_audit_creation_method
;
Olex2 1.2
(compiled 2013.09.17 svn.r2790 for OlexSys, GUI svn.r4601)
;
_cell_angle_alpha 108.733(7)
_cell_angle_beta 91.463(5)
_cell_angle_gamma 106.893(7)
_cell_formula_units_Z 2
_cell_length_a 6.3800(4)
_cell_length_b 9.9376(9)
_cell_length_c 12.7899(8)
_cell_measurement_reflns_used 3469
_cell_measurement_temperature 100.01(10)
_cell_measurement_theta_max 28.9730
_cell_measurement_theta_min 3.2770
_cell_volume 728.46(10)
_computing_cell_refinement
;
CrysAlis PRO (Agilent, 2012)
;
_computing_data_collection
;
CrysAlis PRO (Agilent, 2012)
;
_computing_data_reduction
;
CrysAlis PRO (Agilent, 2012)
;
_computing_molecular_graphics
;
OLEX2 (Dolomanov <i>et al.</i>, 2009)
;
_computing_publication_material
;
OLEX2 (Dolomanov <i>et al.</i>, 2009)
;
_computing_structure_refinement
;
SHELXL97 (Sheldrick, 2008)
;
_computing_structure_solution
;
SHELXS97 (Sheldrick, 2008)
;
_diffrn_ambient_temperature 100.01(10)
_diffrn_detector_area_resol_mean 15.9631
_diffrn_measured_fraction_theta_full 0.9801
_diffrn_measured_fraction_theta_max 0.981
_diffrn_measurement_device_type
;
Agilent SuperNova (single source at offset, Eos detector)
;
_diffrn_measurement_method '\w scans'
_diffrn_radiation_monochromator mirror
_diffrn_radiation_type 'Mo K\a'
_diffrn_radiation_wavelength 0.71073
_diffrn_reflns_av_R_equivalents 0.0265
_diffrn_reflns_limit_h_max 7
_diffrn_reflns_limit_h_min -7
_diffrn_reflns_limit_k_max 12
_diffrn_reflns_limit_k_min -11
_diffrn_reflns_limit_l_max 15
_diffrn_reflns_limit_l_min -15
_diffrn_reflns_number 5750
_diffrn_reflns_theta_full 25.00
_diffrn_reflns_theta_max 26.36
_diffrn_reflns_theta_min 3.28
_exptl_absorpt_coefficient_mu 9.988
_exptl_absorpt_correction_T_max 1.00000
_exptl_absorpt_correction_T_min 0.49246
_exptl_absorpt_correction_type multi-scan
_exptl_absorpt_process_details
;
(CrysAlis PRO; Agilent, 2012)
;
_exptl_crystal_colour yellow
_exptl_crystal_density_diffrn 2.162
_exptl_crystal_density_method 'not measured'
_exptl_crystal_description block
_exptl_crystal_F_000 452
_exptl_crystal_size_max 0.35
_exptl_crystal_size_mid 0.15
_exptl_crystal_size_min 0.1
_refine_diff_density_max 1.074
_refine_diff_density_min -1.079
_refine_ls_extinction_method none
_refine_ls_goodness_of_fit_ref 1.045
_refine_ls_hydrogen_treatment constr
_refine_ls_matrix_type full
_refine_ls_number_parameters 164
_refine_ls_number_reflns 2911
_refine_ls_number_restraints 0
_refine_ls_restrained_S_all 1.045
_refine_ls_R_factor_all 0.0203
_refine_ls_R_factor_gt 0.0186
_refine_ls_shift/su_max 0.005
_refine_ls_shift/su_mean 0.000
_refine_ls_structure_factor_coef Fsqd
_refine_ls_weighting_details 'calc w=1/[\s^2^(Fo^2^)+(0.0085P)^2^+0.0000P] where P=(Fo^2^+2Fc^2^)/3'
_refine_ls_weighting_scheme calc
_refine_ls_wR_factor_gt 0.0374
_refine_ls_wR_factor_ref 0.0382
_reflns_number_gt 2762
_reflns_number_total 2911
_reflns_threshold_expression I>2sigma(I)
_cod_data_source_file uk3089sup1.cif
_cod_data_source_block II
_cod_original_cell_volume 728.46(9)
_cod_database_code 2019480
_cod_database_fobs_code 2019480

loop_
_space_group_symop_id
_space_group_symop_operation_xyz
1 'x, y, z'
2 '-x, -y, -z'

loop_
_atom_site_type_symbol
_atom_site_label
_atom_site_fract_x
_atom_site_fract_y
_atom_site_fract_z
_atom_site_U_iso_or_equiv
_atom_site_adp_type
_atom_site_calc_flag
_atom_site_occupancy
_atom_site_symmetry_multiplicity
_atom_site_disorder_group
C C1 0.1098(6) 0.1280(4) 0.3890(3) 0.0108(7) Uani d 1 1 .
C C2 0.2058(6) 0.0317(4) 0.4135(3) 0.0143(8) Uani d 1 1 .
H H2 0.3426 0.0699 0.4606 0.017 Uiso calc 1 1 R
C C3 0.1005(6) -0.1205(4) 0.3685(3) 0.0161(8) Uani d 1 1 .
H H3 0.1653 -0.1872 0.3853 0.019 Uiso calc 1 1 R
C C4 -0.0980(6) -0.1775(4) 0.2993(3) 0.0168(8) Uani d 1 1 .
H H4 -0.1684 -0.2827 0.2684 0.020 Uiso calc 1 1 R
C C5 -0.1949(6) -0.0789(4) 0.2751(3) 0.0123(8) Uani d 1 1 .
C C6 -0.0902(6) 0.0746(4) 0.3195(3) 0.0120(7) Uani d 1 1 .
H H6 -0.1536 0.1420 0.3028 0.014 Uiso calc 1 1 R
C C7 -0.4896(6) -0.0485(4) 0.1755(3) 0.0205(9) Uani d 1 1 .
H H7A -0.6284 -0.1082 0.1261 0.031 Uiso calc 1 1 GR
H H7B -0.3872 0.0067 0.1365 0.031 Uiso calc 1 1 GR
H H7C -0.5191 0.0225 0.2423 0.031 Uiso calc 1 1 GR
C C8 0.2589(6) 0.2151(4) 0.1233(3) 0.0134(8) Uani d 1 1 .
H H8A 0.1962 0.1245 0.1434 0.016 Uiso calc 1 1 R
H H8B 0.4028 0.2128 0.0969 0.016 Uiso calc 1 1 R
C C9 0.1038(6) 0.2120(4) 0.0299(3) 0.0158(8) Uani d 1 1 .
H H9A -0.0451 0.2023 0.0532 0.019 Uiso calc 1 1 R
H H9B 0.0917 0.1235 -0.0366 0.019 Uiso calc 1 1 R
C C10 0.1847(6) 0.3531(4) 0.0000(3) 0.0163(8) Uani d 1 1 .
H H10A 0.0746 0.3510 -0.0570 0.020 Uiso calc 1 1 R
H H10B 0.3252 0.3569 -0.0320 0.020 Uiso calc 1 1 R
C C11 0.2204(6) 0.4918(4) 0.1030(3) 0.0157(8) Uani d 1 1 .
H H11A 0.2841 0.5826 0.0833 0.019 Uiso calc 1 1 R
H H11B 0.0762 0.4941 0.1290 0.019 Uiso calc 1 1 R
C C12 0.3747(6) 0.4934(4) 0.1967(3) 0.0139(8) Uani d 1 1 .
H H12A 0.5244 0.5046 0.1741 0.017 Uiso calc 1 1 R
H H12B 0.3851 0.5807 0.2638 0.017 Uiso calc 1 1 R
N N1 0.2228(4) 0.2887(3) 0.4335(2) 0.0104(6) Uani d 1 1 .
H H1A 0.2675 0.3169 0.5085 0.013 Uiso calc 1 1 R
H H1B 0.1261 0.3385 0.4249 0.013 Uiso calc 1 1 R
N N2 0.2950(4) 0.3517(3) 0.2247(2) 0.0097(6) Uani d 1 1 .
H H2A 0.1574 0.3477 0.2484 0.012 Uiso calc 1 1 R
O O1 -0.3933(4) -0.1455(3) 0.2071(2) 0.0186(6) Uani d 1 1 .
Cl Cl1 0.71152(14) 0.34972(10) 0.50180(7) 0.01352(18) Uani d 1 1 .
Cl Cl2 0.80064(14) 0.40292(10) 0.26551(7) 0.01604(19) Uani d 1 1 .
Pt Pt1 0.49406(2) 0.349543(15) 0.354443(10) 0.00847(5) Uani d 1 1 .

loop_
_atom_site_aniso_label
_atom_site_aniso_U_11
_atom_site_aniso_U_22
_atom_site_aniso_U_33
_atom_site_aniso_U_12
_atom_site_aniso_U_13
_atom_site_aniso_U_23
C1 0.0143(18) 0.0085(19) 0.0086(16) 0.0024(15) 0.0068(14) 0.0022(14)
C2 0.0137(19) 0.017(2) 0.0158(18) 0.0063(17) 0.0030(15) 0.0088(17)
C3 0.022(2) 0.016(2) 0.0177(19) 0.0107(18) 0.0080(16) 0.0109(17)
C4 0.022(2) 0.011(2) 0.0177(19) 0.0061(17) 0.0073(17) 0.0052(16)
C5 0.0107(18) 0.012(2) 0.0136(18) 0.0038(16) 0.0051(15) 0.0040(16)
C6 0.0158(19) 0.0110(19) 0.0111(17) 0.0065(16) 0.0034(15) 0.0042(15)
C7 0.018(2) 0.020(2) 0.020(2) 0.0061(18) -0.0034(16) 0.0021(17)
C8 0.0144(19) 0.0094(19) 0.0129(17) 0.0020(16) -0.0008(15) 0.0010(15)
C9 0.0155(19) 0.015(2) 0.0149(18) 0.0023(17) -0.0013(15) 0.0051(16)
C10 0.0165(19) 0.021(2) 0.0146(18) 0.0081(17) 0.0021(16) 0.0086(17)
C11 0.0149(19) 0.018(2) 0.0192(19) 0.0061(17) 0.0075(16) 0.0124(17)
C12 0.0146(19) 0.012(2) 0.0166(18) 0.0051(16) 0.0035(15) 0.0054(16)
N1 0.0112(15) 0.0113(16) 0.0081(14) 0.0040(13) 0.0016(12) 0.0020(13)
N2 0.0070(14) 0.0108(16) 0.0133(15) 0.0042(13) 0.0037(12) 0.0052(13)
O1 0.0163(14) 0.0114(14) 0.0239(14) 0.0036(12) -0.0038(11) 0.0018(12)
Cl1 0.0139(4) 0.0135(5) 0.0125(4) 0.0063(4) -0.0016(3) 0.0020(4)
Cl2 0.0100(4) 0.0201(5) 0.0233(5) 0.0065(4) 0.0069(4) 0.0124(4)
Pt1 0.00807(8) 0.00719(8) 0.00964(7) 0.00287(6) 0.00125(5) 0.00180(6)

loop_
_atom_type_symbol
_atom_type_description
_atom_type_scat_dispersion_real
_atom_type_scat_dispersion_imag
_atom_type_scat_source
C C 0.0033 0.0016 'International Tables Vol C Tables 4.2.6.8 and 6.1.1.4'
H H 0.0000 0.0000 'International Tables Vol C Tables 4.2.6.8 and 6.1.1.4'
N N 0.0061 0.0033 'International Tables Vol C Tables 4.2.6.8 and 6.1.1.4'
O O 0.0106 0.0060 'International Tables Vol C Tables 4.2.6.8 and 6.1.1.4'
Cl Cl 0.1484 0.1585 'International Tables Vol C Tables 4.2.6.8 and 6.1.1.4'
Pt Pt -1.7033 8.3905 'International Tables Vol C Tables 4.2.6.8 and 6.1.1.4'

loop_
_geom_angle_atom_site_label_1
_geom_angle_atom_site_label_2
_geom_angle_atom_site_label_3
_geom_angle
C2 C1 C6 121.5(3)
C2 C1 N1 119.5(3)
C6 C1 N1 118.9(3)
C1 C2 H2 120.4
C3 C2 C1 119.1(3)
C3 C2 H2 120.4
C2 C3 H3 119.5
C2 C3 C4 121.0(3)
C4 C3 H3 119.5
C3 C4 H4 120.2
C3 C4 C5 119.6(4)
C5 C4 H4 120.2
C6 C5 C4 120.0(3)
O1 C5 C4 115.5(3)
O1 C5 C6 124.5(3)
C1 C6 H6 120.6
C5 C6 C1 118.8(3)
C5 C6 H6 120.6
H7A C7 H7B 109.5
H7A C7 H7C 109.5
H7B C7 H7C 109.5
O1 C7 H7A 109.5
O1 C7 H7B 109.5
O1 C7 H7C 109.5
H8A C8 H8B 107.9
C9 C8 H8A 109.2
C9 C8 H8B 109.2
N2 C8 H8A 109.2
N2 C8 H8B 109.2
N2 C8 C9 112.0(3)
C8 C9 H9A 109.3
C8 C9 H9B 109.3
C8 C9 C10 111.7(3)
H9A C9 H9B 107.9
C10 C9 H9A 109.3
C10 C9 H9B 109.3
C9 C10 H10A 109.6
C9 C10 H10B 109.6
C9 C10 C11 110.4(3)
H10A C10 H10B 108.1
C11 C10 H10A 109.6
C11 C10 H10B 109.6
C10 C11 H11A 109.3
C10 C11 H11B 109.3
H11A C11 H11B 108.0
C12 C11 C10 111.5(3)
C12 C11 H11A 109.3
C12 C11 H11B 109.3
C11 C12 H12A 109.2
C11 C12 H12B 109.2
H12A C12 H12B 107.9
N2 C12 C11 111.9(3)
N2 C12 H12A 109.2
N2 C12 H12B 109.2
C1 N1 H1A 109.3
C1 N1 H1B 109.3
C1 N1 Pt1 111.7(2)
H1A N1 H1B 107.9
Pt1 N1 H1A 109.3
Pt1 N1 H1B 109.3
C8 N2 C12 111.3(3)
C8 N2 H2A 106.6
C8 N2 Pt1 111.67(19)
C12 N2 H2A 106.6
C12 N2 Pt1 113.7(2)
Pt1 N2 H2A 106.6
C5 O1 C7 116.7(3)
N1 Pt1 N2 91.00(11)
N1 Pt1 Cl1 88.07(8)
N1 Pt1 Cl2 176.25(8)
N2 Pt1 Cl1 178.74(8)
N2 Pt1 Cl2 90.78(8)
Cl2 Pt1 Cl1 90.19(3)

loop_
_geom_bond_atom_site_label_1
_geom_bond_atom_site_label_2
_geom_bond_distance
C1 C2 1.383(4)
C1 C6 1.395(5)
C1 N1 1.456(4)
C2 H2 0.9500
C2 C3 1.379(5)
C3 H3 0.9500
C3 C4 1.383(5)
C4 H4 0.9500
C4 C5 1.406(5)
C5 C6 1.389(5)
C5 O1 1.373(4)
C6 H6 0.9500
C7 H7A 0.9800
C7 H7B 0.9800
C7 H7C 0.9800
C7 O1 1.432(4)
C8 H8A 0.9900
C8 H8B 0.9900
C8 C9 1.518(4)
C8 N2 1.500(4)
C9 H9A 0.9900
C9 H9B 0.9900
C9 C10 1.521(5)
C10 H10A 0.9900
C10 H10B 0.9900
C10 C11 1.525(5)
C11 H11A 0.9900
C11 H11B 0.9900
C11 C12 1.525(5)
C12 H12A 0.9900
C12 H12B 0.9900
C12 N2 1.512(4)
N1 H1A 0.9200
N1 H1B 0.9200
N1 Pt1 2.063(3)
N2 H2A 0.9300
N2 Pt1 2.074(3)
Cl1 Pt1 2.3109(8)
Cl2 Pt1 2.3020(8)

loop_
_geom_hbond_atom_site_label_D
_geom_hbond_atom_site_label_H
_geom_hbond_atom_site_label_A
_geom_hbond_site_symmetry_A
_geom_hbond_distance_DH
_geom_hbond_distance_HA
_geom_hbond_distance_DA
_geom_hbond_angle_DHA
_geom_hbond_publ_flag
N1 H1B Cl1 2_666 0.92 2.79 3.312(3) 117 yes
N2 H2A Cl2 1_455 0.93 2.49 3.365(3) 157 yes

loop_
_geom_torsion_atom_site_label_1
_geom_torsion_atom_site_label_2
_geom_torsion_atom_site_label_3
_geom_torsion_atom_site_label_4
_geom_torsion
C1 C2 C3 C4 0.3(5)
C1 N1 Pt1 N2 82.6(2)
C1 N1 Pt1 Cl1 -98.3(2)
C2 C1 C6 C5 0.6(5)
C2 C1 N1 Pt1 72.6(3)
C2 C3 C4 C5 -0.5(5)
C3 C4 C5 C6 0.7(5)
C3 C4 C5 O1 -179.1(3)
C4 C5 C6 C1 -0.8(5)
C4 C5 O1 C7 -176.4(3)
C6 C1 C2 C3 -0.4(5)
C6 C1 N1 Pt1 -105.3(3)
C6 C5 O1 C7 3.8(5)
C8 C9 C10 C11 -55.0(4)
C8 N2 Pt1 N1 -103.2(2)
C8 N2 Pt1 Cl2 73.5(2)
C9 C8 N2 C12 -54.7(4)
C9 C8 N2 Pt1 177.1(2)
C9 C10 C11 C12 54.6(4)
C10 C11 C12 N2 -54.7(4)
C11 C12 N2 C8 54.3(4)
C11 C12 N2 Pt1 -178.5(2)
C12 N2 Pt1 N1 129.8(2)
C12 N2 Pt1 Cl2 -53.5(2)
N1 C1 C2 C3 -178.3(3)
N1 C1 C6 C5 178.5(3)
N2 C8 C9 C10 55.6(4)
O1 C5 C6 C1 179.0(3)
